data_7104773
loop_
_publ_author_name
'Maurizot, Victor'
'Massip, St\'ephane'
'L\'eger, Jean-Michel'
'D\'el\'eris, G\'erard'

_publ_section_title
;
 Cylindrical sheet formation of oligo-meta-aniline foldamers.
;
_journal_issue 38
_journal_name_full 'Chemical communications (Cambridge, England)'
_journal_page_first 5698
_journal_page_last 5700
_journal_paper_doi 10.1039/b909446f
_journal_volume 34
_journal_year 2009
_chemical_formula_sum 'C41 H43.8 Cl3 N8 O13.4'
_chemical_formula_weight 969.39
_chemical_name_systematic
;
?
;
_space_group_IT_number 14
_symmetry_cell_setting monoclinic
_symmetry_space_group_name_Hall '-P 2yab'
_symmetry_space_group_name_H-M 'P 1 21/a 1'
_atom_sites_solution_hydrogens geom
_atom_sites_solution_primary direct
_atom_sites_solution_secondary difmap
_audit_creation_method SHELXL-97
_cell_angle_alpha 90.00
_cell_angle_beta 90.044(4)
_cell_angle_gamma 90.00
_cell_formula_units_Z 4
_cell_length_a 15.4253(9)
_cell_length_b 16.0157(8)
_cell_length_c 18.8913(8)
_cell_measurement_reflns_used 4092
_cell_measurement_temperature 193(2)
_cell_measurement_theta_max 71.63
_cell_measurement_theta_min 6.65
_cell_volume 4667.0(4)
_computing_cell_refinement CrystalClear
_computing_data_collection CrystalClear
_computing_data_reduction CrystalClear
_computing_structure_refinement 'SHELXL-97 (Sheldrick, 1997)'
_computing_structure_solution 'SHELXS-97 (Sheldrick, 1990)'
_diffrn_ambient_temperature 193(2)
_diffrn_measured_fraction_theta_full 0.801
_diffrn_measured_fraction_theta_max 0.801
_diffrn_measurement_device_type 'Rigaku RAXIS Rapid'
_diffrn_measurement_method \w-scans
_diffrn_radiation_monochromator confocal
_diffrn_radiation_source 'micro-focus rotating anode'
_diffrn_radiation_type CuK\a
_diffrn_radiation_wavelength 1.54180
_diffrn_reflns_av_R_equivalents 0.0641
_diffrn_reflns_av_sigmaI/netI 0.0637
_diffrn_reflns_limit_h_max 17
_diffrn_reflns_limit_h_min -14
_diffrn_reflns_limit_k_max 18
_diffrn_reflns_limit_k_min -19
_diffrn_reflns_limit_l_max 23
_diffrn_reflns_limit_l_min -23
_diffrn_reflns_number 26457
_diffrn_reflns_theta_full 71.63
_diffrn_reflns_theta_max 71.63
_diffrn_reflns_theta_min 6.65
_exptl_absorpt_coefficient_mu 2.391
_exptl_absorpt_correction_T_max 0.8898
_exptl_absorpt_correction_T_min 0.7960
_exptl_absorpt_correction_type multi-scan
_exptl_absorpt_process_details CrystalClear
_exptl_crystal_colour orange
_exptl_crystal_density_diffrn 1.380
_exptl_crystal_density_method 'not measured'
_exptl_crystal_description platelet
_exptl_crystal_F_000 2016
_exptl_crystal_size_max 0.10
_exptl_crystal_size_mid 0.10
_exptl_crystal_size_min 0.05
_refine_diff_density_max 0.626
_refine_diff_density_min -0.390
_refine_diff_density_rms 0.075
_refine_ls_extinction_method none
_refine_ls_goodness_of_fit_ref 1.007
_refine_ls_hydrogen_treatment constr
_refine_ls_matrix_type full
_refine_ls_number_parameters 628
_refine_ls_number_reflns 7313
_refine_ls_number_restraints 24
_refine_ls_restrained_S_all 1.009
_refine_ls_R_factor_all 0.1356
_refine_ls_R_factor_gt 0.0944
_refine_ls_shift/su_max 0.000
_refine_ls_shift/su_mean 0.000
_refine_ls_structure_factor_coef Fsqd
_refine_ls_weighting_details 'calc w=1/[\s^2^(Fo^2^)+(0.0908P)^2^+11.3100P] where P=(Fo^2^+2Fc^2^)/3'
_refine_ls_weighting_scheme calc
_refine_ls_wR_factor_gt 0.2305
_refine_ls_wR_factor_ref 0.2587
_reflns_number_gt 4092
_reflns_number_total 7313
_reflns_threshold_expression >2sigma(I)
_cod_data_source_file b909446f.txt
_cod_data_source_block vm115
_cod_original_sg_symbol_H-M P21/a
_cod_original_formula_sum 'C41 H43.80 Cl3 N8 O13.40'
_cod_database_code 7104773

loop_
_symmetry_equiv_pos_as_xyz
'x, y, z'
'-x+1/2, y+1/2, -z'
'-x, -y, -z'
'x-1/2, -y-1/2, z'

loop_
_atom_site_label
_atom_site_type_symbol
_atom_site_fract_x
_atom_site_fract_y
_atom_site_fract_z
_atom_site_U_iso_or_equiv
_atom_site_adp_type
_atom_site_occupancy
_atom_site_symmetry_multiplicity
_atom_site_calc_flag
_atom_site_refinement_flags
_atom_site_disorder_assembly
_atom_site_disorder_group
C1 C 0.9043(4) 0.2334(3) 0.8606(3) 0.0607(15) Uani 1 1 d . . .
C2 C 0.8847(4) 0.1496(4) 0.8546(4) 0.0760(19) Uani 1 1 d . . .
H2 H 0.9031 0.1193 0.8141 0.091 Uiso 1 1 calc R . .
C3 C 0.8386(4) 0.1096(4) 0.9071(4) 0.0742(18) Uani 1 1 d . . .
H3 H 0.8255 0.0519 0.9026 0.089 Uiso 1 1 calc R . .
C4 C 0.8118(4) 0.1521(3) 0.9655(3) 0.0688(17) Uani 1 1 d . . .
H4 H 0.7807 0.1238 1.0017 0.083 Uiso 1 1 calc R . .
C5 C 0.8296(4) 0.2366(3) 0.9723(3) 0.0592(15) Uani 1 1 d . . .
H5 H 0.8083 0.2666 1.0120 0.071 Uiso 1 1 calc R . .
C6 C 0.8781(4) 0.2774(3) 0.9215(3) 0.0531(13) Uani 1 1 d . . .
O7 O 0.9476(3) 0.2806(2) 0.8119(2) 0.0695(11) Uani 1 1 d . . .
C8 C 0.9865(6) 0.2375(5) 0.7531(4) 0.112(3) Uani 1 1 d . . .
H8A H 1.0281 0.1962 0.7708 0.168 Uiso 1 1 calc R . .
H8B H 1.0166 0.2778 0.7227 0.168 Uiso 1 1 calc R . .
H8C H 0.9413 0.2091 0.7257 0.168 Uiso 1 1 calc R . .
N9 N 0.8989(3) 0.3631(2) 0.9213(2) 0.0521(11) Uani 1 1 d . . .
H9 H 0.9170 0.3822 0.8802 0.062 Uiso 1 1 calc R . .
C10 C 0.8959(3) 0.4215(3) 0.9737(3) 0.0469(12) Uani 1 1 d . . .
C11 C 0.8972(3) 0.5084(3) 0.9568(2) 0.0460(12) Uani 1 1 d . . .
C12 C 0.8916(3) 0.5675(3) 1.0102(3) 0.0465(12) Uani 1 1 d . . .
H12 H 0.8929 0.6250 0.9979 0.056 Uiso 1 1 calc R . .
C13 C 0.8842(3) 0.5461(3) 1.0801(3) 0.0463(12) Uani 1 1 d . . .
C14 C 0.8834(3) 0.4595(3) 1.0995(3) 0.0450(12) Uani 1 1 d . . .
C15 C 0.8917(3) 0.4008(3) 1.0449(3) 0.0482(13) Uani 1 1 d . . .
H15 H 0.8947 0.3434 1.0574 0.058 Uiso 1 1 calc R . .
N16 N 0.9054(3) 0.5405(3) 0.8864(2) 0.0537(11) Uani 1 1 d . . .
O17 O 0.8919(3) 0.6154(2) 0.8748(2) 0.0683(11) Uani 1 1 d . . .
O18 O 0.9259(3) 0.4921(2) 0.83755(19) 0.0661(11) Uani 1 1 d . . .
N19 N 0.8784(3) 0.6123(2) 1.1316(3) 0.0554(12) Uani 1 1 d . . .
O20 O 0.8719(3) 0.5949(2) 1.1950(2) 0.0667(11) Uani 1 1 d . . .
O21 O 0.8794(3) 0.6849(2) 1.1094(2) 0.0708(12) Uani 1 1 d . . .
N22 N 0.8776(3) 0.4328(2) 1.1673(2) 0.0514(11) Uani 1 1 d . . .
H22 H 0.8777 0.4701 1.2015 0.062 Uiso 1 1 calc R . .
C23 C 0.8714(4) 0.3461(3) 1.1855(3) 0.0507(13) Uani 1 1 d . . .
C24 C 0.7966(4) 0.3014(3) 1.1681(3) 0.0507(13) Uani 1 1 d . . .
C25 C 0.7933(4) 0.2165(3) 1.1841(3) 0.0533(14) Uani 1 1 d . . .
H25 H 0.7434 0.1848 1.1721 0.064 Uiso 1 1 calc R . .
C26 C 0.8628(4) 0.1783(3) 1.2177(3) 0.0530(14) Uani 1 1 d . . .
C27 C 0.9369(4) 0.2230(3) 1.2356(3) 0.0513(13) Uani 1 1 d . . .
C28 C 0.9405(4) 0.3076(3) 1.2182(3) 0.0514(13) Uani 1 1 d . . .
H28 H 0.9911 0.3389 1.2291 0.062 Uiso 1 1 calc R . .
O29 O 0.7333(2) 0.3463(2) 1.13584(19) 0.0575(10) Uani 1 1 d . . .
C30 C 0.6585(4) 0.3029(3) 1.1101(3) 0.0542(14) Uani 1 1 d . . .
H30A H 0.6254 0.2791 1.1501 0.065 Uiso 1 1 calc R . .
H30B H 0.6764 0.2567 1.0785 0.065 Uiso 1 1 calc R . .
C31 C 0.6024(4) 0.3649(3) 1.0695(3) 0.0562(14) Uani 1 1 d . . .
H31 H 0.5887 0.4128 1.1015 0.067 Uiso 1 1 calc R . .
C32 C 0.6486(4) 0.3986(4) 1.0048(3) 0.0754(18) Uani 1 1 d . . .
H32A H 0.6596 0.3528 0.9716 0.113 Uiso 1 1 calc R . .
H32B H 0.7038 0.4237 1.0191 0.113 Uiso 1 1 calc R . .
H32C H 0.6123 0.4409 0.9819 0.113 Uiso 1 1 calc R . .
C33 C 0.5186(4) 0.3228(4) 1.0493(4) 0.0807(19) Uani 1 1 d . . .
H33A H 0.4807 0.3629 1.0253 0.121 Uiso 1 1 calc R . .
H33B H 0.4898 0.3020 1.0920 0.121 Uiso 1 1 calc R . .
H33C H 0.5308 0.2759 1.0175 0.121 Uiso 1 1 calc R . .
O34 O 0.8667(3) 0.0955(2) 1.2333(2) 0.0647(11) Uani 1 1 d . . .
C35 C 0.8013(4) 0.0397(3) 1.2108(3) 0.0616(16) Uani 1 1 d . . .
H35A H 0.7925 0.0442 1.1590 0.074 Uiso 1 1 calc R . .
H35B H 0.7458 0.0527 1.2347 0.074 Uiso 1 1 calc R . .
C36 C 0.8312(5) -0.0481(3) 1.2302(3) 0.0710(18) Uani 1 1 d . . .
H36 H 0.8888 -0.0581 1.2075 0.085 Uiso 1 1 calc R . .
C37 C 0.8423(5) -0.0547(4) 1.3102(4) 0.097(2) Uani 1 1 d . . .
H37A H 0.7863 -0.0453 1.3334 0.146 Uiso 1 1 calc R . .
H37B H 0.8840 -0.0126 1.3263 0.146 Uiso 1 1 calc R . .
H37C H 0.8638 -0.1105 1.3224 0.146 Uiso 1 1 calc R . .
C38 C 0.7671(5) -0.1124(4) 1.2013(5) 0.100(3) Uani 1 1 d . . .
H38A H 0.7100 -0.1032 1.2226 0.150 Uiso 1 1 calc R . .
H38B H 0.7874 -0.1687 1.2130 0.150 Uiso 1 1 calc R . .
H38C H 0.7629 -0.1065 1.1498 0.150 Uiso 1 1 calc R . .
N39 N 1.0057(3) 0.1749(2) 1.2636(2) 0.0577(12) Uani 1 1 d . . .
H39 H 0.9984 0.1206 1.2597 0.069 Uiso 1 1 calc R . .
C40 C 1.0816(4) 0.1979(3) 1.2958(3) 0.0518(13) Uani 1 1 d . . .
C41 C 1.1533(4) 0.1409(3) 1.2993(3) 0.0527(14) Uani 1 1 d . . .
C42 C 1.2288(4) 0.1650(4) 1.3299(3) 0.0594(15) Uani 1 1 d . . .
H42 H 1.2752 0.1260 1.3321 0.071 Uiso 1 1 calc R . .
C43 C 1.2410(4) 0.2428(4) 1.3576(3) 0.0582(15) Uani 1 1 d . . .
C44 C 1.1728(4) 0.3018(3) 1.3556(3) 0.0583(15) Uani 1 1 d . . .
C45 C 1.0944(4) 0.2771(3) 1.3253(3) 0.0556(14) Uani 1 1 d . . .
H45 H 1.0476 0.3157 1.3247 0.067 Uiso 1 1 calc R . .
N46 N 1.1497(4) 0.0570(3) 1.2711(2) 0.0628(13) Uani 1 1 d . . .
O47 O 1.0798(3) 0.0278(2) 1.2511(2) 0.0837(14) Uani 1 1 d . . .
O48 O 1.2173(3) 0.0155(3) 1.2693(2) 0.0820(13) Uani 1 1 d . . .
N49 N 1.3251(4) 0.2594(4) 1.3890(3) 0.0756(16) Uani 1 1 d . . .
O50 O 1.3391(4) 0.3292(3) 1.4137(3) 0.118(2) Uani 1 1 d . . .
O51 O 1.3796(3) 0.2039(3) 1.3902(2) 0.0863(14) Uani 1 1 d . . .
N52 N 1.1821(4) 0.3796(3) 1.3836(2) 0.0716(15) Uani 1 1 d . . .
H52 H 1.2329 0.3897 1.4030 0.086 Uiso 1 1 calc R . .
C53 C 1.1228(5) 0.4464(4) 1.3861(3) 0.077(2) Uani 1 1 d . . .
C54 C 1.1237(6) 0.4944(4) 1.4479(3) 0.097(3) Uani 1 1 d . . .
C55 C 1.0721(8) 0.5638(5) 1.4537(4) 0.132(4) Uani 1 1 d . . .
H55 H 1.0726 0.5961 1.4959 0.158 Uiso 1 1 calc R . .
C56 C 1.0198(7) 0.5863(5) 1.3979(5) 0.138(4) Uani 1 1 d . . .
H56 H 0.9836 0.6340 1.4023 0.166 Uiso 1 1 calc R . .
C57 C 1.0185(6) 0.5410(4) 1.3357(4) 0.104(3) Uani 1 1 d . . .
H57 H 0.9812 0.5565 1.2979 0.125 Uiso 1 1 calc R . .
C58 C 1.0729(5) 0.4727(4) 1.3298(3) 0.083(2) Uani 1 1 d . . .
H58 H 1.0758 0.4434 1.2861 0.100 Uiso 1 1 calc R . .
O59 O 1.1803(4) 0.4667(3) 1.4985(2) 0.115(2) Uani 1 1 d . . .
C60 C 1.1951(8) 0.5181(4) 1.5592(4) 0.136(4) Uani 1 1 d . . .
H60A H 1.2145 0.5735 1.5438 0.204 Uiso 1 1 calc R . .
H60B H 1.2398 0.4925 1.5890 0.204 Uiso 1 1 calc R . .
H60C H 1.1412 0.5235 1.5862 0.204 Uiso 1 1 calc R . .
O74 O 0.4324(8) 0.4070(8) 0.5843(5) 0.100(4) Uani 0.40 1 d P A 1
C80 C 0.2834(11) 0.2589(12) 0.6164(9) 0.110(5) Uani 0.40 1 d PDU B 2
H80 H 0.3061 0.2058 0.6374 0.132 Uiso 0.40 1 calc PR B 2
Cl81 Cl 0.2343(13) 0.3179(12) 0.6814(8) 0.184(8) Uani 0.40 1 d PDU B 2
Cl82 Cl 0.2096(6) 0.2356(5) 0.5476(4) 0.137(2) Uani 0.40 1 d PDU B 2
Cl83 Cl 0.3688(4) 0.3150(4) 0.5778(3) 0.135(2) Uani 0.40 1 d PDU B 2
C90 C 0.2245(9) 0.2885(9) 0.5809(8) 0.127(5) Uani 0.60 1 d PDU C 3
H90 H 0.2429 0.3383 0.5527 0.152 Uiso 0.60 1 calc PR C 3
Cl91 Cl 0.2052(8) 0.3167(5) 0.6675(4) 0.122(2) Uani 0.60 1 d PDU C 3
Cl92 Cl 0.1299(4) 0.2395(3) 0.5404(2) 0.1462(17) Uani 0.60 1 d PDU C 3
Cl93 Cl 0.3049(4) 0.2107(3) 0.5780(3) 0.1510(18) Uani 0.60 1 d PDU C 3

loop_
_atom_site_aniso_label
_atom_site_aniso_U_11
_atom_site_aniso_U_22
_atom_site_aniso_U_33
_atom_site_aniso_U_23
_atom_site_aniso_U_13
_atom_site_aniso_U_12
C1 0.067(4) 0.035(3) 0.080(4) -0.011(3) -0.009(3) 0.005(3)
C2 0.087(5) 0.044(3) 0.096(5) -0.022(3) -0.008(4) 0.001(3)
C3 0.074(5) 0.038(3) 0.111(5) -0.006(3) -0.012(4) -0.010(3)
C4 0.071(5) 0.044(3) 0.092(4) -0.001(3) -0.012(3) -0.015(3)
C5 0.063(4) 0.042(3) 0.073(4) -0.002(2) -0.010(3) -0.007(3)
C6 0.057(4) 0.034(3) 0.068(3) -0.003(2) -0.012(3) -0.004(2)
O7 0.091(3) 0.047(2) 0.071(2) -0.0119(18) 0.007(2) 0.000(2)
C8 0.161(8) 0.083(5) 0.092(5) -0.027(4) 0.043(5) 0.004(5)
N9 0.066(3) 0.029(2) 0.061(3) -0.0054(18) 0.000(2) -0.003(2)
C10 0.050(4) 0.030(3) 0.061(3) -0.002(2) -0.005(2) 0.004(2)
C11 0.051(4) 0.034(3) 0.054(3) 0.005(2) -0.008(2) 0.004(2)
C12 0.045(4) 0.028(2) 0.066(3) 0.003(2) -0.008(2) 0.003(2)
C13 0.051(4) 0.025(2) 0.063(3) -0.004(2) -0.005(2) 0.004(2)
C14 0.047(3) 0.032(3) 0.056(3) 0.001(2) -0.009(2) 0.000(2)
C15 0.052(4) 0.030(3) 0.063(3) 0.000(2) -0.006(2) 0.002(2)
N16 0.056(3) 0.044(3) 0.061(3) 0.007(2) -0.008(2) -0.001(2)
O17 0.090(3) 0.037(2) 0.078(3) 0.0155(17) -0.005(2) 0.012(2)
O18 0.091(3) 0.047(2) 0.060(2) 0.0014(18) 0.001(2) -0.002(2)
N19 0.062(3) 0.032(2) 0.071(3) -0.004(2) -0.009(2) 0.002(2)
O20 0.092(3) 0.047(2) 0.061(2) -0.0034(17) -0.002(2) -0.001(2)
O21 0.103(3) 0.030(2) 0.079(3) -0.0029(17) -0.012(2) 0.001(2)
N22 0.065(3) 0.034(2) 0.055(2) -0.0024(18) -0.009(2) -0.002(2)
C23 0.072(4) 0.024(2) 0.056(3) 0.001(2) 0.000(3) -0.004(2)
C24 0.058(4) 0.030(3) 0.064(3) 0.001(2) -0.003(3) -0.003(2)
C25 0.060(4) 0.036(3) 0.065(3) 0.004(2) -0.005(3) -0.006(3)
C26 0.064(4) 0.029(3) 0.066(3) 0.004(2) -0.005(3) -0.003(3)
C27 0.059(4) 0.036(3) 0.059(3) -0.001(2) -0.003(3) 0.001(3)
C28 0.060(4) 0.034(3) 0.060(3) 0.005(2) -0.009(3) -0.004(2)
O29 0.059(3) 0.0328(19) 0.081(2) 0.0045(16) -0.0159(19) -0.0024(18)
C30 0.055(4) 0.035(3) 0.073(3) -0.003(2) -0.003(3) -0.008(3)
C31 0.054(4) 0.038(3) 0.076(4) 0.002(2) -0.011(3) -0.008(3)
C32 0.077(5) 0.070(4) 0.080(4) 0.024(3) -0.004(3) 0.009(3)
C33 0.073(5) 0.072(4) 0.097(5) 0.012(3) -0.021(4) -0.004(4)
O34 0.072(3) 0.036(2) 0.086(3) 0.0115(17) -0.025(2) -0.0072(19)
C35 0.066(4) 0.033(3) 0.086(4) 0.009(2) -0.022(3) -0.010(3)
C36 0.079(5) 0.037(3) 0.097(5) 0.011(3) -0.026(4) -0.004(3)
C37 0.123(7) 0.053(4) 0.115(6) 0.022(4) -0.026(5) 0.001(4)
C38 0.103(6) 0.040(4) 0.158(7) 0.007(4) -0.039(5) -0.013(4)
N39 0.065(4) 0.028(2) 0.080(3) -0.0039(19) -0.017(3) 0.001(2)
C40 0.063(4) 0.042(3) 0.051(3) -0.003(2) -0.008(3) -0.010(3)
C41 0.065(4) 0.037(3) 0.056(3) -0.005(2) -0.011(3) 0.001(3)
C42 0.067(4) 0.058(4) 0.053(3) 0.005(2) -0.006(3) 0.003(3)
C43 0.058(4) 0.061(4) 0.055(3) 0.008(3) -0.017(3) -0.014(3)
C44 0.077(5) 0.046(3) 0.052(3) 0.003(2) -0.012(3) -0.013(3)
C45 0.067(4) 0.040(3) 0.061(3) -0.002(2) -0.010(3) -0.002(3)
N46 0.081(4) 0.034(3) 0.073(3) -0.001(2) -0.013(3) 0.009(3)
O47 0.093(4) 0.044(2) 0.114(4) -0.017(2) -0.027(3) 0.007(2)
O48 0.092(4) 0.054(3) 0.100(3) 0.001(2) -0.012(3) 0.027(3)
N49 0.083(5) 0.077(4) 0.067(3) 0.017(3) -0.017(3) -0.019(4)
O50 0.119(5) 0.075(4) 0.159(5) 0.015(3) -0.076(4) -0.030(3)
O51 0.070(4) 0.101(4) 0.088(3) 0.011(3) -0.013(2) -0.002(3)
N52 0.087(4) 0.051(3) 0.077(3) -0.003(2) -0.029(3) -0.017(3)
C53 0.117(6) 0.046(4) 0.067(4) -0.003(3) -0.028(4) -0.003(4)
C54 0.169(8) 0.049(4) 0.073(4) -0.003(3) -0.048(5) 0.005(4)
C55 0.251(12) 0.059(5) 0.085(5) -0.013(4) -0.047(6) 0.032(6)
C56 0.231(12) 0.076(5) 0.107(6) -0.020(5) -0.057(7) 0.053(7)
C57 0.155(8) 0.055(4) 0.102(5) -0.001(4) -0.056(5) 0.017(5)
C58 0.130(7) 0.049(4) 0.071(4) -0.001(3) -0.031(4) 0.001(4)
O59 0.208(6) 0.056(3) 0.081(3) -0.011(2) -0.063(3) 0.003(3)
C60 0.258(12) 0.068(5) 0.082(5) -0.018(4) -0.067(6) -0.019(6)
O74 0.126(10) 0.121(9) 0.055(6) 0.032(6) -0.019(6) -0.092(8)
C80 0.121(17) 0.074(14) 0.136(17) -0.011(11) 0.016(8) 0.025(10)
Cl81 0.249(18) 0.141(10) 0.162(10) -0.054(8) 0.064(10) -0.006(9)
Cl82 0.142(6) 0.145(7) 0.124(5) -0.006(4) -0.002(5) 0.027(5)
Cl83 0.152(5) 0.130(5) 0.122(4) 0.034(4) 0.017(4) 0.010(4)
C90 0.168(12) 0.088(11) 0.125(10) -0.017(9) 0.048(10) 0.025(8)
Cl91 0.186(6) 0.070(3) 0.110(3) -0.006(2) 0.049(4) -0.002(3)
Cl92 0.208(5) 0.110(3) 0.121(3) -0.004(2) 0.020(3) 0.016(4)
Cl93 0.170(4) 0.110(3) 0.173(4) 0.008(3) 0.060(3) 0.038(3)

loop_
_atom_type_symbol
_atom_type_description
_atom_type_scat_dispersion_real
_atom_type_scat_dispersion_imag
_atom_type_scat_source
C C 0.0181 0.0091 'International Tables Vol C Tables 4.2.6.8 and 6.1.1.4'
H H 0.0000 0.0000 'International Tables Vol C Tables 4.2.6.8 and 6.1.1.4'
N N 0.0311 0.0180 'International Tables Vol C Tables 4.2.6.8 and 6.1.1.4'
O O 0.0492 0.0322 'International Tables Vol C Tables 4.2.6.8 and 6.1.1.4'
Cl Cl 0.3639 0.7018 'International Tables Vol C Tables 4.2.6.8 and 6.1.1.4'

loop_
_geom_angle_atom_site_label_1
_geom_angle_atom_site_label_2
_geom_angle_atom_site_label_3
_geom_angle
_geom_angle_site_symmetry_1
_geom_angle_site_symmetry_3
_geom_angle_publ_flag
O7 C1 C2 126.1(5) . . ?
O7 C1 C6 114.5(5) . . ?
C2 C1 C6 119.4(6) . . ?
C3 C2 C1 120.3(6) . . ?
C4 C3 C2 120.6(6) . . ?
C3 C4 C5 120.2(6) . . ?
C6 C5 C4 120.3(6) . . ?
C5 C6 N9 125.8(5) . . ?
C5 C6 C1 119.2(5) . . ?
N9 C6 C1 114.8(5) . . ?
C1 O7 C8 117.3(5) . . ?
C10 N9 C6 131.2(4) . . ?
N9 C10 C15 122.8(4) . . ?
N9 C10 C11 120.4(4) . . ?
C15 C10 C11 116.8(4) . . ?
C12 C11 C10 120.1(4) . . ?
C12 C11 N16 115.8(4) . . ?
C10 C11 N16 124.0(4) . . ?
C13 C12 C11 122.4(4) . . ?
C12 C13 C14 119.3(4) . . ?
C12 C13 N19 118.2(4) . . ?
C14 C13 N19 122.6(4) . . ?
N22 C14 C15 119.5(4) . . ?
N22 C14 C13 123.1(4) . . ?
C15 C14 C13 117.4(4) . . ?
C10 C15 C14 123.9(4) . . ?
O17 N16 O18 120.9(4) . . ?
O17 N16 C11 119.9(4) . . ?
O18 N16 C11 119.2(4) . . ?
O20 N19 O21 122.8(4) . . ?
O20 N19 C13 119.6(4) . . ?
O21 N19 C13 117.5(4) . . ?
C14 N22 C23 122.4(4) . . ?
C28 C23 C24 121.0(4) . . ?
C28 C23 N22 119.3(5) . . ?
C24 C23 N22 119.7(5) . . ?
O29 C24 C25 126.1(5) . . ?
O29 C24 C23 115.3(4) . . ?
C25 C24 C23 118.6(5) . . ?
C26 C25 C24 120.1(5) . . ?
O34 C26 C25 124.3(5) . . ?
O34 C26 C27 114.4(5) . . ?
C25 C26 C27 121.3(4) . . ?
C28 C27 C26 118.4(5) . . ?
C28 C27 N39 126.0(5) . . ?
C26 C27 N39 115.3(4) . . ?
C23 C28 C27 120.7(5) . . ?
C24 O29 C30 118.3(4) . . ?
O29 C30 C31 108.1(4) . . ?
C33 C31 C32 111.1(5) . . ?
C33 C31 C30 108.8(4) . . ?
C32 C31 C30 111.7(5) . . ?
C26 O34 C35 121.3(4) . . ?
O34 C35 C36 107.1(5) . . ?
C38 C36 C37 112.3(6) . . ?
C38 C36 C35 109.9(5) . . ?
C37 C36 C35 109.7(5) . . ?
C40 N39 C27 131.4(4) . . ?
N39 C40 C45 122.7(5) . . ?
N39 C40 C41 120.6(4) . . ?
C45 C40 C41 116.7(5) . . ?
C42 C41 C40 120.1(5) . . ?
C42 C41 N46 116.9(5) . . ?
C40 C41 N46 123.0(5) . . ?
C41 C42 C43 122.8(6) . . ?
C42 C43 C44 119.8(5) . . ?
C42 C43 N49 116.6(6) . . ?
C44 C43 N49 123.6(5) . . ?
N52 C44 C45 120.7(6) . . ?
N52 C44 C43 121.5(6) . . ?
C45 C44 C43 117.8(5) . . ?
C44 C45 C40 122.9(5) . . ?
O47 N46 O48 121.5(5) . . ?
O47 N46 C41 119.9(5) . . ?
O48 N46 C41 118.6(6) . . ?
O51 N49 O50 122.2(7) . . ?
O51 N49 C43 119.3(6) . . ?
O50 N49 C43 118.6(7) . . ?
C44 N52 C53 129.8(6) . . ?
C58 C53 C54 118.8(6) . . ?
C58 C53 N52 124.6(6) . . ?
C54 C53 N52 116.1(6) . . ?
O59 C54 C55 125.2(6) . . ?
O59 C54 C53 114.2(7) . . ?
C55 C54 C53 120.6(7) . . ?
C54 C55 C56 119.4(7) . . ?
C55 C56 C57 121.5(8) . . ?
C56 C57 C58 118.5(7) . . ?
C53 C58 C57 121.1(6) . . ?
C54 O59 C60 118.3(6) . . ?
Cl81 C80 Cl83 110.2(11) . . ?
Cl81 C80 Cl82 110.8(12) . . ?
Cl83 C80 Cl82 106.6(10) . . ?
Cl91 C90 Cl93 109.7(10) . . ?
Cl91 C90 Cl92 111.9(9) . . ?
Cl93 C90 Cl92 104.2(8) . . ?

loop_
_geom_bond_atom_site_label_1
_geom_bond_atom_site_label_2
_geom_bond_distance
_geom_bond_site_symmetry_2
_geom_bond_publ_flag
C1 O7 1.366(7) . ?
C1 C2 1.381(8) . ?
C1 C6 1.409(7) . ?
C2 C3 1.379(9) . ?
C3 C4 1.361(8) . ?
C4 C5 1.387(7) . ?
C5 C6 1.381(7) . ?
C6 N9 1.410(6) . ?
O7 C8 1.440(7) . ?
N9 C10 1.363(6) . ?
C10 C15 1.387(7) . ?
C10 C11 1.427(6) . ?
C11 C12 1.387(6) . ?
C11 N16 1.431(6) . ?
C12 C13 1.369(7) . ?
C13 C14 1.436(6) . ?
C13 N19 1.441(6) . ?
C14 N22 1.353(6) . ?
C14 C15 1.401(6) . ?
N16 O17 1.236(5) . ?
N16 O18 1.246(5) . ?
N19 O20 1.233(5) . ?
N19 O21 1.237(5) . ?
N22 C23 1.435(6) . ?
C23 C28 1.378(7) . ?
C23 C24 1.397(7) . ?
C24 O29 1.357(6) . ?
C24 C25 1.393(6) . ?
C25 C26 1.387(7) . ?
C26 O34 1.360(6) . ?
C26 C27 1.391(7) . ?
C27 C28 1.394(6) . ?
C27 N39 1.413(6) . ?
O29 C30 1.432(6) . ?
C30 C31 1.524(7) . ?
C31 C33 1.507(8) . ?
C31 C32 1.513(8) . ?
O34 C35 1.414(6) . ?
C35 C36 1.524(7) . ?
C36 C38 1.528(8) . ?
C36 C37 1.525(9) . ?
N39 C40 1.369(7) . ?
C40 C45 1.400(7) . ?
C40 C41 1.436(7) . ?
C41 C42 1.356(8) . ?
C41 N46 1.446(6) . ?
C42 C43 1.366(7) . ?
C43 C44 1.415(8) . ?
C43 N49 1.450(8) . ?
C44 N52 1.361(7) . ?
C44 C45 1.395(8) . ?
N46 O47 1.235(6) . ?
N46 O48 1.237(6) . ?
N49 O51 1.224(7) . ?
N49 O50 1.230(7) . ?
N52 C53 1.409(8) . ?
C53 C58 1.379(8) . ?
C53 C54 1.397(8) . ?
C54 O59 1.368(8) . ?
C54 C55 1.371(10) . ?
C55 C56 1.375(11) . ?
C56 C57 1.381(10) . ?
C57 C58 1.383(9) . ?
O59 C60 1.430(7) . ?
C80 Cl81 1.725(16) . ?
C80 Cl83 1.753(15) . ?
C80 Cl82 1.767(16) . ?
C90 Cl91 1.723(13) . ?
C90 Cl93 1.760(13) . ?
C90 Cl92 1.825(15) . ?

loop_
_geom_torsion_atom_site_label_1
_geom_torsion_atom_site_label_2
_geom_torsion_atom_site_label_3
_geom_torsion_atom_site_label_4
_geom_torsion
_geom_torsion_site_symmetry_1
_geom_torsion_site_symmetry_2
_geom_torsion_site_symmetry_3
_geom_torsion_site_symmetry_4
_geom_torsion_publ_flag
O7 C1 C2 C3 -178.4(6) . . . . ?
C6 C1 C2 C3 1.1(10) . . . . ?
C1 C2 C3 C4 0.1(10) . . . . ?
C2 C3 C4 C5 0.8(10) . . . . ?
C3 C4 C5 C6 -3.0(9) . . . . ?
C4 C5 C6 N9 178.4(5) . . . . ?
C4 C5 C6 C1 4.1(8) . . . . ?
O7 C1 C6 C5 176.3(5) . . . . ?
C2 C1 C6 C5 -3.1(9) . . . . ?
O7 C1 C6 N9 1.5(7) . . . . ?
C2 C1 C6 N9 -178.0(5) . . . . ?
C2 C1 O7 C8 -8.8(9) . . . . ?
C6 C1 O7 C8 171.7(6) . . . . ?
C5 C6 N9 C10 16.6(9) . . . . ?
C1 C6 N9 C10 -168.9(5) . . . . ?
C6 N9 C10 C15 17.5(9) . . . . ?
C6 N9 C10 C11 -162.6(5) . . . . ?
N9 C10 C11 C12 178.2(5) . . . . ?
C15 C10 C11 C12 -2.0(7) . . . . ?
N9 C10 C11 N16 -2.9(8) . . . . ?
C15 C10 C11 N16 176.9(5) . . . . ?
C10 C11 C12 C13 -0.4(8) . . . . ?
N16 C11 C12 C13 -179.4(5) . . . . ?
C11 C12 C13 C14 0.9(8) . . . . ?
C11 C12 C13 N19 -179.7(5) . . . . ?
C12 C13 C14 N22 179.0(5) . . . . ?
N19 C13 C14 N22 -0.3(8) . . . . ?
C12 C13 C14 C15 1.0(8) . . . . ?
N19 C13 C14 C15 -178.4(5) . . . . ?
N9 C10 C15 C14 -176.1(5) . . . . ?
C11 C10 C15 C14 4.1(8) . . . . ?
N22 C14 C15 C10 178.3(5) . . . . ?
C13 C14 C15 C10 -3.6(8) . . . . ?
C12 C11 N16 O17 -12.8(7) . . . . ?
C10 C11 N16 O17 168.2(5) . . . . ?
C12 C11 N16 O18 167.5(5) . . . . ?
C10 C11 N16 O18 -11.5(8) . . . . ?
C12 C13 N19 O20 -179.9(5) . . . . ?
C14 C13 N19 O20 -0.5(8) . . . . ?
C12 C13 N19 O21 0.8(7) . . . . ?
C14 C13 N19 O21 -179.8(5) . . . . ?
C15 C14 N22 C23 -6.0(8) . . . . ?
C13 C14 N22 C23 175.9(5) . . . . ?
C14 N22 C23 C28 110.0(6) . . . . ?
C14 N22 C23 C24 -68.3(7) . . . . ?
C28 C23 C24 O29 -179.8(5) . . . . ?
N22 C23 C24 O29 -1.5(7) . . . . ?
C28 C23 C24 C25 -0.4(8) . . . . ?
N22 C23 C24 C25 177.8(5) . . . . ?
O29 C24 C25 C26 -179.6(5) . . . . ?
C23 C24 C25 C26 1.1(8) . . . . ?
C24 C25 C26 O34 -177.6(5) . . . . ?
C24 C25 C26 C27 -0.5(8) . . . . ?
O34 C26 C27 C28 176.7(5) . . . . ?
C25 C26 C27 C28 -0.7(8) . . . . ?
O34 C26 C27 N39 3.0(7) . . . . ?
C25 C26 C27 N39 -174.4(5) . . . . ?
C24 C23 C28 C27 -0.8(8) . . . . ?
N22 C23 C28 C27 -179.1(4) . . . . ?
C26 C27 C28 C23 1.4(8) . . . . ?
N39 C27 C28 C23 174.3(5) . . . . ?
C25 C24 O29 C30 -5.6(7) . . . . ?
C23 C24 O29 C30 173.7(4) . . . . ?
C24 O29 C30 C31 -174.0(4) . . . . ?
O29 C30 C31 C33 -173.5(5) . . . . ?
O29 C30 C31 C32 63.5(6) . . . . ?
C25 C26 O34 C35 5.0(8) . . . . ?
C27 C26 O34 C35 -172.3(5) . . . . ?
C26 O34 C35 C36 174.0(5) . . . . ?
O34 C35 C36 C38 -174.8(6) . . . . ?
O34 C35 C36 C37 61.3(7) . . . . ?
C28 C27 N39 C40 17.6(9) . . . . ?
C26 C27 N39 C40 -169.3(5) . . . . ?
C27 N39 C40 C45 19.0(9) . . . . ?
C27 N39 C40 C41 -159.6(5) . . . . ?
N39 C40 C41 C42 178.5(5) . . . . ?
C45 C40 C41 C42 -0.2(7) . . . . ?
N39 C40 C41 N46 -1.3(8) . . . . ?
C45 C40 C41 N46 180.0(5) . . . . ?
C40 C41 C42 C43 -0.7(8) . . . . ?
N46 C41 C42 C43 179.1(5) . . . . ?
C41 C42 C43 C44 0.6(8) . . . . ?
C41 C42 C43 N49 179.6(5) . . . . ?
C42 C43 C44 N52 179.0(5) . . . . ?
N49 C43 C44 N52 0.1(8) . . . . ?
C42 C43 C44 C45 0.6(8) . . . . ?
N49 C43 C44 C45 -178.4(5) . . . . ?
N52 C44 C45 C40 179.9(5) . . . . ?
C43 C44 C45 C40 -1.6(8) . . . . ?
N39 C40 C45 C44 -177.3(5) . . . . ?
C41 C40 C45 C44 1.4(8) . . . . ?
C42 C41 N46 O47 170.6(5) . . . . ?
C40 C41 N46 O47 -9.6(8) . . . . ?
C42 C41 N46 O48 -7.8(7) . . . . ?
C40 C41 N46 O48 172.0(5) . . . . ?
C42 C43 N49 O51 -1.1(8) . . . . ?
C44 C43 N49 O51 177.9(5) . . . . ?
C42 C43 N49 O50 179.1(6) . . . . ?
C44 C43 N49 O50 -1.9(8) . . . . ?
C45 C44 N52 C53 -2.2(9) . . . . ?
C43 C44 N52 C53 179.4(6) . . . . ?
C44 N52 C53 C58 -45.6(10) . . . . ?
C44 N52 C53 C54 142.5(7) . . . . ?
C58 C53 C54 O59 -175.1(7) . . . . ?
N52 C53 C54 O59 -2.7(10) . . . . ?
C58 C53 C54 C55 3.6(13) . . . . ?
N52 C53 C54 C55 176.0(8) . . . . ?
O59 C54 C55 C56 178.1(9) . . . . ?
C53 C54 C55 C56 -0.5(15) . . . . ?
C54 C55 C56 C57 -0.7(17) . . . . ?
C55 C56 C57 C58 -1.3(16) . . . . ?
C54 C53 C58 C57 -5.7(12) . . . . ?
N52 C53 C58 C57 -177.4(7) . . . . ?
C56 C57 C58 C53 4.5(13) . . . . ?
C55 C54 O59 C60 -7.5(13) . . . . ?
C53 C54 O59 C60 171.1(8) . . . . ?
